data_1545378
loop_
_publ_author_name
'Takase, Tsugiko'
'Takahashi, Kasumi'
'Oyama, Dai'

_publ_section_title
;
 <i>cis</i>,<i>trans</i>-Dicarbonyldichlorido(1,10-phenanthroline-5,6-dione-\k^2^<i>N</i>,<i>N</i>')ruthenium(II)
;
_journal_issue 2
_journal_name_full IUCrData
_journal_page_first x170288
_journal_paper_doi 10.1107/S2414314617002887
_journal_volume 2
_journal_year 2017
_chemical_formula_iupac '[Ru Cl2 (C12 H6 N2 O2) (C O)2]'
_chemical_formula_moiety 'C14 H6 Cl2 N2 O4 Ru'
_chemical_formula_sum 'C14 H6 Cl2 N2 O4 Ru'
_chemical_formula_weight 438.19
_chemical_name_systematic
<i>cis</i>,<i>trans</i>-Dicarbonyldichlorido(1,10-phenanthroline-5,6-dione-\k^2^<i>N</i>,<i>N</i>')ruthenium(II)
_space_group_IT_number 96
_symmetry_cell_setting tetragonal
_symmetry_space_group_name_Hall 'P 4nw 2abw'
_symmetry_space_group_name_H-M 'P 43 21 2'
_atom_sites_solution_hydrogens geom
_atom_sites_solution_primary direct
_atom_sites_solution_secondary difmap
_cell_angle_alpha 90.0000
_cell_angle_beta 90.0000
_cell_angle_gamma 90.0000
_cell_formula_units_Z 4
_cell_length_a 8.8003(6)
_cell_length_b 8.8003(6)
_cell_length_c 19.772(2)
_cell_measurement_reflns_used 4550
_cell_measurement_temperature 93
_cell_measurement_theta_max 27.47
_cell_measurement_theta_min 3.10
_cell_volume 1531.2(2)
_computing_cell_refinement
;
CrystalClear (Rigaku, 2008)
;
_computing_data_collection
;
CrystalClear (Rigaku, 2008)
;
_computing_data_reduction
;
CrystalClear (Rigaku, 2008)
;
_computing_molecular_graphics
;
Mercury (Macrae <i>et al.</i>,  2008)
;
_computing_publication_material
;
CrystalStructure (Rigaku, 2010), PLATON (Spek, 2009) and
publCIF (Westrip, 2010)
;
_computing_structure_refinement
;
SHELXL97 (Sheldrick, 2008)
;
_computing_structure_solution
;
SIR97 (Altomare <i>et al.</i>,  1999)
;
_diffrn_ambient_temperature 93
_diffrn_detector_area_resol_mean 7.111
_diffrn_measured_fraction_theta_full 0.997
_diffrn_measured_fraction_theta_max 0.997
_diffrn_measurement_device_type 'Rigaku Saturn724'
_diffrn_measurement_method \w
_diffrn_radiation_type 'Mo K\a'
_diffrn_radiation_wavelength 0.71075
_diffrn_reflns_av_R_equivalents 0.0394
_diffrn_reflns_limit_h_max 11
_diffrn_reflns_limit_h_min -10
_diffrn_reflns_limit_k_max 11
_diffrn_reflns_limit_k_min -11
_diffrn_reflns_limit_l_max 25
_diffrn_reflns_limit_l_min -25
_diffrn_reflns_number 15312
_diffrn_reflns_theta_full 27.33
_diffrn_reflns_theta_max 27.33
_diffrn_standards_number 0
_exptl_absorpt_coefficient_mu 1.392
_exptl_absorpt_correction_T_max 0.870
_exptl_absorpt_correction_T_min 0.812
_exptl_absorpt_correction_type multi-scan
_exptl_absorpt_process_details
;
(<i>REQAB</i>; Rigaku, 1998)
;
_exptl_crystal_colour brown
_exptl_crystal_density_diffrn 1.901
_exptl_crystal_density_method 'not measured'
_exptl_crystal_description prism
_exptl_crystal_F_000 856.00
_exptl_crystal_size_max 0.150
_exptl_crystal_size_mid 0.150
_exptl_crystal_size_min 0.100
_refine_diff_density_max 0.890
_refine_diff_density_min -0.260
_refine_ls_abs_structure_details
;
Flack (1983), 657 Friedel pairs
;
_refine_ls_abs_structure_Flack -0.02(5)
_refine_ls_extinction_method none
_refine_ls_goodness_of_fit_ref 1.082
_refine_ls_hydrogen_treatment constr
_refine_ls_number_parameters 105
_refine_ls_number_reflns 1728
_refine_ls_number_restraints 0
_refine_ls_R_factor_gt 0.0249
_refine_ls_shift/su_max 0.002
_refine_ls_structure_factor_coef Fsqd
_refine_ls_weighting_details 'w = 1/[\s^2^(Fo^2^)+(0.0355P)^2^+0.6276P] where P=(Fo^2^+2Fc^2^)/3'
_refine_ls_weighting_scheme calc
_refine_ls_wR_factor_ref 0.0613
_reflns_number_gt 1653
_reflns_number_total 1728
_reflns_threshold_expression F^2^>2.0\s(F^2^)
_cod_data_source_file wm4039sup1.cif
_cod_data_source_block I
_cod_original_cell_volume 1531.3(3)
_cod_database_code 1545378

loop_
_symmetry_equiv_pos_site_id
_symmetry_equiv_pos_as_xyz
1 +X,+Y,+Z
2 1/2-Y,1/2+X,3/4+Z
3 -X,-Y,1/2+Z
4 1/2+Y,1/2-X,1/4+Z
5 1/2-X,1/2+Y,3/4-Z
6 +Y,+X,-Z
7 1/2+X,1/2-Y,1/4-Z
8 -Y,-X,1/2-Z

loop_
_atom_site_type_symbol
_atom_site_label
_atom_site_fract_x
_atom_site_fract_y
_atom_site_fract_z
_atom_site_U_iso_or_equiv
_atom_site_adp_type
_atom_site_calc_flag
_atom_site_refinement_flags
_atom_site_occupancy
_atom_site_symmetry_multiplicity
Ru Ru1 0.62055(3) 0.62055(3) 0.5000 0.02048(10) Uani d . 1.0 4
Cl Cl1 0.54739(9) 0.70536(9) 0.38999(3) 0.02686(17) Uani d . 1.0 8
O O1 0.5929(4) 0.3029(3) 0.44361(13) 0.0466(7) Uani d . 1.0 8
O O2 1.0393(4) 1.2397(3) 0.52859(11) 0.0386(7) Uani d . 1.0 8
N N1 0.6585(3) 0.8483(3) 0.52981(13) 0.0229(6) Uani d . 1.0 8
C C1 0.6036(4) 0.4194(4) 0.46692(15) 0.0311(7) Uani d . 1.0 8
C C2 0.5590(4) 0.9404(4) 0.56163(16) 0.0306(8) Uani d . 1.0 8
C C3 0.5959(5) 1.0865(4) 0.58117(16) 0.0360(9) Uani d . 1.0 8
C C4 0.7374(5) 1.1435(4) 0.56831(16) 0.0326(8) Uani d . 1.0 8
C C5 0.8430(4) 1.0512(4) 0.53461(14) 0.0239(7) Uani d . 1.0 8
C C6 0.7996(4) 0.9032(4) 0.51691(13) 0.0210(6) Uani d . 1.0 8
C C7 0.9973(4) 1.1078(5) 0.51736(14) 0.0293(7) Uani d . 1.0 8
H H1 0.4598 0.9034 0.5709 0.0368 Uiso calc R 1.0 8
H H2 0.5226 1.1476 0.6037 0.0432 Uiso calc R 1.0 8
H H3 0.7638 1.2436 0.5819 0.0391 Uiso calc R 1.0 8

loop_
_atom_site_aniso_label
_atom_site_aniso_U_11
_atom_site_aniso_U_22
_atom_site_aniso_U_33
_atom_site_aniso_U_12
_atom_site_aniso_U_13
_atom_site_aniso_U_23
Ru1 0.02169(12) 0.02169(12) 0.01805(14) -0.00119(14) -0.00289(9) 0.00289(9)
Cl1 0.0252(4) 0.0342(5) 0.0211(4) -0.0016(3) -0.0024(3) 0.0085(3)
O1 0.072(3) 0.0292(14) 0.0389(14) -0.0112(14) -0.0159(14) -0.0037(12)
O2 0.0642(18) 0.0247(13) 0.0270(12) -0.0067(12) -0.0128(12) 0.0002(10)
N1 0.0259(14) 0.0229(14) 0.0198(11) 0.0057(10) 0.0031(10) 0.0028(10)
C1 0.0369(18) 0.0338(18) 0.0226(14) -0.0064(15) -0.0094(14) 0.0043(13)
C2 0.0307(18) 0.0354(19) 0.0258(15) 0.0123(15) 0.0056(14) 0.0015(14)
C3 0.048(3) 0.0335(19) 0.0271(16) 0.0165(16) 0.0025(15) -0.0074(13)
C4 0.049(3) 0.0230(17) 0.0260(16) 0.0075(15) -0.0040(15) -0.0040(13)
C5 0.0314(18) 0.0228(15) 0.0175(13) 0.0008(13) -0.0047(11) 0.0008(12)
C6 0.0209(14) 0.0255(16) 0.0166(12) 0.0045(13) -0.0011(11) 0.0029(11)
C7 0.0389(19) 0.0285(17) 0.0205(14) -0.0058(15) -0.0084(13) 0.0033(13)

loop_
_atom_type_symbol
_atom_type_description
_atom_type_scat_dispersion_real
_atom_type_scat_dispersion_imag
_atom_type_scat_source
C C 0.0033 0.0016
;
International Tables for Crystallography
(1992, Vol. C, Tables 4.2.6.8 and 6.1.1.4)
;
H H 0.0000 0.0000
;
International Tables for Crystallography
(1992, Vol. C, Table 6.1.1.4)
;
Cl Cl 0.1484 0.1585
;
International Tables for Crystallography
(1992, Vol. C, Tables 4.2.6.8 and 6.1.1.4)
;
N N 0.0061 0.0033
;
International Tables for Crystallography
(1992, Vol. C, Tables 4.2.6.8 and 6.1.1.4)
;
O O 0.0106 0.0060
;
International Tables for Crystallography
(1992, Vol. C, Tables 4.2.6.8 and 6.1.1.4)
;
Ru Ru -1.2594 0.8363
;
International Tables for Crystallography
(1992, Vol. C, Tables 4.2.6.8 and 6.1.1.4)
;

loop_
_geom_angle_atom_site_label_1
_geom_angle_atom_site_label_2
_geom_angle_atom_site_label_3
_geom_angle_site_symmetry_1
_geom_angle_site_symmetry_3
_geom_angle
_geom_angle_publ_flag
Cl1 Ru1 Cl1 . 6_556 176.52(3) no
Cl1 Ru1 N1 . . 90.01(8) no
Cl1 Ru1 N1 . 6_556 87.27(8) no
Cl1 Ru1 C1 . . 87.50(10) no
Cl1 Ru1 C1 . 6_556 95.00(10) no
Cl1 Ru1 N1 6_556 . 87.27(8) no
Cl1 Ru1 N1 6_556 6_556 90.01(8) no
Cl1 Ru1 C1 6_556 . 95.00(10) no
Cl1 Ru1 C1 6_556 6_556 87.50(10) no
N1 Ru1 N1 . 6_556 77.18(10) no
N1 Ru1 C1 . . 174.02(13) no
N1 Ru1 C1 . 6_556 97.26(13) no
N1 Ru1 C1 6_556 . 97.26(13) no
N1 Ru1 C1 6_556 6_556 174.02(13) no
C1 Ru1 C1 . 6_556 88.38(15) no
Ru1 N1 C2 . . 126.6(3) no
Ru1 N1 C6 . . 115.43(19) no
C2 N1 C6 . . 117.9(3) no
Ru1 C1 O1 . . 176.1(3) no
N1 C2 C3 . . 122.5(4) no
C2 C3 C4 . . 120.3(4) no
C3 C4 C5 . . 118.7(3) no
C4 C5 C6 . . 118.4(3) no
C4 C5 C7 . . 121.3(3) no
C6 C5 C7 . . 120.2(3) no
N1 C6 C5 . . 122.2(3) no
N1 C6 C6 . 6_556 116.0(3) no
C5 C6 C6 . 6_556 121.8(3) no
O2 C7 C5 . . 123.1(3) no
O2 C7 C7 . 6_556 119.0(3) no
C5 C7 C7 . 6_556 117.9(3) no
N1 C2 H1 . . 118.764 no
C3 C2 H1 . . 118.772 no
C2 C3 H2 . . 119.871 no
C4 C3 H2 . . 119.866 no
C3 C4 H3 . . 120.672 no
C5 C4 H3 . . 120.668 no

loop_
_geom_bond_atom_site_label_1
_geom_bond_atom_site_label_2
_geom_bond_site_symmetry_2
_geom_bond_distance
_geom_bond_publ_flag
Ru1 Cl1 . 2.3880(7) no
Ru1 Cl1 6_556 2.3880(7) no
Ru1 N1 . 2.116(3) no
Ru1 N1 6_556 2.116(3) no
Ru1 C1 . 1.893(4) no
Ru1 C1 6_556 1.893(4) no
O1 C1 . 1.128(4) no
O2 C7 . 1.239(5) no
N1 C2 . 1.349(5) no
N1 C6 . 1.356(4) no
C2 C3 . 1.381(5) no
C3 C4 . 1.366(6) no
C4 C5 . 1.403(5) no
C5 C6 . 1.401(5) no
C5 C7 . 1.486(5) no
C6 C6 6_556 1.452(4) no
C7 C7 6_556 1.537(5) no
C2 H1 . 0.950 no
C3 H2 . 0.950 no
C4 H3 . 0.950 no

loop_
_geom_contact_atom_site_label_1
_geom_contact_atom_site_label_2
_geom_contact_distance
_geom_contact_site_symmetry_2
_geom_contact_publ_flag
Ru1 O1 3.020(3) 6_556 no
Ru1 C2 3.115(4) 6_556 no
Ru1 C6 2.963(3) 6_556 no
O1 C1 3.531(5) 6_556 no
O2 O2 2.739(4) 6_556 no
O2 C4 2.897(5) . no
N1 C4 2.794(5) . no
C1 C2 3.258(5) 6_556 no
C2 C5 2.735(5) . no
C3 C6 2.726(5) . no
C5 C5 2.930(5) 6_556 no
C6 C7 2.916(5) 6_556 no
Cl1 O2 3.433(3) 5_645 no
Cl1 C2 3.478(4) 2_654 no
Cl1 C7 3.331(4) 2_644 no
Cl1 C7 3.251(3) 5_645 no
O1 N1 3.517(4) 2_644 no
O1 C2 3.391(5) 2_644 no
O1 C3 3.320(5) 1_545 no
O1 C3 3.279(5) 2_644 no
O1 C4 3.109(5) 1_545 no
O1 C4 3.286(5) 2_644 no
O1 C5 3.408(4) 2_644 no
O1 C6 3.494(4) 2_644 no
O2 Cl1 3.433(3) 5_655 no
O2 C2 3.440(5) 6_566 no
O2 C3 3.206(4) 7_576 no
N1 O1 3.517(4) 4_565 no
C1 C4 3.362(5) 1_545 no
C2 Cl1 3.478(4) 4_465 no
C2 O1 3.391(5) 4_565 no
C2 O2 3.440(5) 6_456 no
C3 O1 3.320(5) 1_565 no
C3 O1 3.279(5) 4_565 no
C3 O2 3.206(4) 7_476 no
C4 O1 3.109(5) 1_565 no
C4 O1 3.286(5) 4_565 no
C4 C1 3.362(5) 1_565 no
C5 O1 3.408(4) 4_565 no
C6 O1 3.494(4) 4_565 no
C7 Cl1 3.331(4) 4_565 no
C7 Cl1 3.251(3) 5_655 no
Ru1 H1 3.1883 . no
Ru1 H1 3.1883 6_556 no
O1 H1 3.0752 6_556 no
O2 H3 2.6443 . no
N1 H2 3.2400 . no
C1 H1 2.7657 6_556 no
C2 H3 3.2444 . no
C4 H1 3.2305 . no
C5 H2 3.2454 . no
C6 H1 3.1755 . no
C6 H3 3.2750 . no
C7 H3 2.6986 . no
H1 H2 2.3113 . no
H2 H3 2.3241 . no
Cl1 H1 2.6578 2_654 no
Cl1 H2 3.3550 2_654 no
Cl1 H3 2.7786 6_456 no
O1 H2 3.5019 1_545 no
O1 H3 3.1641 1_545 no
O2 H1 3.0084 6_566 no
O2 H2 2.5348 7_576 no
O2 H3 3.3956 7_576 no
C1 H3 3.0904 1_545 no
C4 H2 3.4731 7_576 no
C7 H2 3.3448 7_576 no
H1 Cl1 2.6578 4_465 no
H1 O2 3.0084 6_456 no
H2 Cl1 3.3550 4_465 no
H2 O1 3.5019 1_565 no
H2 O2 2.5348 7_476 no
H2 C4 3.4731 7_476 no
H2 C7 3.3448 7_476 no
H2 H3 2.7802 7_476 no
H3 Cl1 2.7786 6_566 no
H3 O1 3.1641 1_565 no
H3 O2 3.3956 7_476 no
H3 C1 3.0904 1_565 no
H3 H2 2.7802 7_576 no

loop_
_geom_hbond_atom_site_label_D
_geom_hbond_atom_site_label_H
_geom_hbond_atom_site_label_A
_geom_hbond_site_symmetry_A
_geom_hbond_distance_DH
_geom_hbond_distance_HA
_geom_hbond_distance_DA
_geom_hbond_angle_DHA
C2 H1 Cl1 4_465 0.95 2.66 3.478(4) 145
C3 H2 O2 5_476 0.95 2.53 3.206(4) 128
C4 H3 Cl1 6_566 0.95 2.78 3.660(4) 155

loop_
_geom_torsion_atom_site_label_1
_geom_torsion_atom_site_label_2
_geom_torsion_atom_site_label_3
_geom_torsion_atom_site_label_4
_geom_torsion_site_symmetry_1
_geom_torsion_site_symmetry_3
_geom_torsion_site_symmetry_4
_geom_torsion
_geom_torsion_publ_flag
Cl1 Ru1 N1 C2 . . . 94.41(19) no
Cl1 Ru1 N1 C6 . . . -87.72(16) no
Cl1 Ru1 N1 C2 . 6_556 6_556 -87.76(19) no
Cl1 Ru1 N1 C6 . 6_556 6_556 90.11(16) no
Cl1 Ru1 N1 C2 6_556 . . -87.76(19) no
Cl1 Ru1 N1 C6 6_556 . . 90.11(16) no
Cl1 Ru1 N1 C2 6_556 6_556 6_556 94.41(19) no
Cl1 Ru1 N1 C6 6_556 6_556 6_556 -87.72(16) no
N1 Ru1 N1 C2 . 6_556 6_556 -178.4(3) no
N1 Ru1 N1 C6 . 6_556 6_556 -0.53(16) no
N1 Ru1 N1 C2 6_556 . . -178.4(3) no
N1 Ru1 N1 C6 6_556 . . -0.53(16) no
C1 Ru1 N1 C2 6_556 . . -0.6(3) no
C1 Ru1 N1 C6 6_556 . . 177.23(18) no
C1 Ru1 N1 C2 . 6_556 6_556 -0.6(3) no
C1 Ru1 N1 C6 . 6_556 6_556 177.23(18) no
Ru1 N1 C2 C3 . . . 177.77(18) no
Ru1 N1 C6 C5 . . . -178.98(16) no
Ru1 N1 C6 C6 . . 6_556 1.4(3) no
C2 N1 C6 C5 . . . -0.9(4) no
C2 N1 C6 C6 . . 6_556 179.5(3) no
C6 N1 C2 C3 . . . 0.0(5) no
N1 C2 C3 C4 . . . 0.3(5) no
C2 C3 C4 C5 . . . 0.5(5) no
C3 C4 C5 C6 . . . -1.4(5) no
C3 C4 C5 C7 . . . 178.2(3) no
C4 C5 C6 N1 . . . 1.6(4) no
C4 C5 C6 C6 . . 6_556 -178.8(3) no
C4 C5 C7 O2 . . . -3.4(5) no
C4 C5 C7 C7 . . 6_556 177.9(3) no
C6 C5 C7 O2 . . . 176.2(3) no
C6 C5 C7 C7 . . 6_556 -2.5(4) no
C7 C5 C6 N1 . . . -178.0(3) no
C7 C5 C6 C6 . . 6_556 1.6(4) no
N1 C6 C6 N1 . 6_556 6_556 -1.9(4) no
N1 C6 C6 C5 . 6_556 6_556 178.5(3) no
C5 C6 C6 N1 . 6_556 6_556 178.5(3) no
C5 C6 C6 C5 . 6_556 6_556 -1.1(4) no
O2 C7 C7 O2 . 6_556 6_556 5.5(4) no
O2 C7 C7 C5 . 6_556 6_556 -175.8(3) no
C5 C7 C7 O2 . 6_556 6_556 -175.8(3) no
C5 C7 C7 C5 . 6_556 6_556 2.9(4) no

_cod_database_fobs_code 1545378
